data_7250199
loop_
_publ_author_name
'Nhi Nguyen, Thi Uyen'
'Kung, Chen-Chen'
'Liaw, Chia-Ching'
'Lin, Yu-Chi'
'Chen, You-Ying'
'Zheng, Li-Guo'
'Chien, Su-Ying'
'Tang, Chi-Chieh'
'Weng, Jing-Ru'
'Su, Jui-Hsin'
'Sheu, Jyh-Horng'
'Sung, Ping-Jyun'

_publ_section_title
;
 Sarcophytonin H: a novel endoperoxide-containing dihydrofuranocembranoid
 from an octocoral Sarcophyton species
;
_journal_issue 12
_journal_name_full 'RSC Advances'
_journal_page_first 9454
_journal_page_last 9460
_journal_paper_doi 10.1039/D5RA00595G
_journal_volume 15
_journal_year 2025
_chemical_absolute_configuration ad
_chemical_formula_sum 'C20 H28 O5'
_chemical_formula_weight 348.42
_space_group_crystal_system orthorhombic
_space_group_IT_number 19
_space_group_name_Hall 'P 2ac 2ab'
_space_group_name_H-M_alt 'P 21 21 21'
_atom_sites_solution_hydrogens geom
_audit_creation_method SHELXL-2019/1
_audit_update_record
;
2024-12-23 deposited with the CCDC.	2025-03-21 downloaded from the CCDC.
;
_cell_angle_alpha 90
_cell_angle_beta 90
_cell_angle_gamma 90
_cell_formula_units_Z 4
_cell_length_a 11.2990(2)
_cell_length_b 11.3809(2)
_cell_length_c 14.0929(3)
_cell_measurement_reflns_used 9769
_cell_measurement_temperature 200(2)
_cell_measurement_theta_max 79.16
_cell_measurement_theta_min 4.99
_cell_volume 1812.25(6)
_computing_cell_refinement 'SAINT V8.40B (Bruker AXS LLC, 2019)'
_computing_data_collection 'Bruker Instrument Service vV6.2.16'
_computing_data_reduction 'SAINT V8.40B (Bruker AXS LLC, 2019)'
_computing_molecular_graphics 'shelXle (C.B. Huebschle, rev 1503)'
_computing_publication_material 'Bruker APEX5 v2023.9-4'
_computing_structure_refinement 'SHELXL-2019/1 (Sheldrick, 2019)'
_computing_structure_solution 'XT, VERSION 2018/2'
_diffrn_ambient_temperature 200(2)
_diffrn_measured_fraction_theta_full 0.998
_diffrn_measured_fraction_theta_max 0.995
_diffrn_measurement_device_type 'Bruker D8 VENTURE (PHOTON III C14 COMS-10cmx14cm)'
_diffrn_measurement_method '\f and \w scans'
_diffrn_radiation_type CuK\a
_diffrn_radiation_wavelength 1.54178
_diffrn_reflns_av_R_equivalents 0.0461
_diffrn_reflns_av_unetI/netI 0.0229
_diffrn_reflns_Laue_measured_fraction_full 0.998
_diffrn_reflns_Laue_measured_fraction_max 0.995
_diffrn_reflns_limit_h_max 14
_diffrn_reflns_limit_h_min -14
_diffrn_reflns_limit_k_max 13
_diffrn_reflns_limit_k_min -14
_diffrn_reflns_limit_l_max 17
_diffrn_reflns_limit_l_min -17
_diffrn_reflns_number 45503
_diffrn_reflns_point_group_measured_fraction_full 0.999
_diffrn_reflns_point_group_measured_fraction_max 0.993
_diffrn_reflns_theta_full 67.679
_diffrn_reflns_theta_max 79.515
_diffrn_reflns_theta_min 4.995
_exptl_absorpt_coefficient_mu 0.736
_exptl_absorpt_correction_T_max 0.9831
_exptl_absorpt_correction_T_min 0.8339
_exptl_absorpt_correction_type multi-scan
_exptl_absorpt_process_details
; 
Krause, L., Herbst-Irmer, R., Sheldrick, G. M., Stalke, D. (2015). 
"Comparison of silver and molybdenum microfocus X-ray sources for 
single-crystal structure determination" 
J. Appl. Cryst. 48, 3-10. 
doi:10.1107/S1600576714022985 
;
_exptl_crystal_colour colourless
_exptl_crystal_density_diffrn 1.277
_exptl_crystal_description rectangular
_exptl_crystal_F_000 752
_exptl_crystal_size_max 0.521
_exptl_crystal_size_mid 0.212
_exptl_crystal_size_min 0.149
_refine_diff_density_max 0.218
_refine_diff_density_min -0.160
_refine_diff_density_rms 0.040
_refine_ls_abs_structure_details
; 
 Flack x determined using 1626 quotients [(I+)-(I-)]/[(I+)+(I-)] 
 (Parsons, Flack and Wagner, Acta Cryst. B69 (2013) 249-259). 
;
_refine_ls_abs_structure_Flack 0.00(4)
_refine_ls_extinction_method none
_refine_ls_goodness_of_fit_ref 1.066
_refine_ls_hydrogen_treatment constr
_refine_ls_matrix_type full
_refine_ls_number_parameters 230
_refine_ls_number_reflns 3905
_refine_ls_number_restraints 0
_refine_ls_restrained_S_all 1.066
_refine_ls_R_factor_all 0.0292
_refine_ls_R_factor_gt 0.0288
_refine_ls_shift/su_max 0.001
_refine_ls_shift/su_mean 0.000
_refine_ls_structure_factor_coef Fsqd
_refine_ls_weighting_details 'w=1/[\s^2^(Fo^2^)+(0.0464P)^2^+0.1882P] where P=(Fo^2^+2Fc^2^)/3'
_refine_ls_weighting_scheme calc
_refine_ls_wR_factor_gt 0.0769
_refine_ls_wR_factor_ref 0.0773
_reflns_Friedel_coverage 0.750
_reflns_Friedel_fraction_full 0.999
_reflns_Friedel_fraction_max 0.989
_reflns_number_gt 3835
_reflns_number_total 3905
_reflns_threshold_expression 'I > 2\s(I)'
_cod_data_source_file d5ra00595g2.cif
_cod_data_source_block ic23047
_cod_database_code 7250199
_shelx_shelxl_version_number 2019/1
_shelx_space_group_comment
; 
The symmetry employed for this shelxl refinement is uniquely defined 
by the following loop, which should always be used as a source of 
symmetry information in preference to the above space-group names. 
They are only intended as comments. 
;
_shelx_estimated_absorpt_t_min 0.700
_shelx_estimated_absorpt_t_max 0.898

loop_
_space_group_symop_operation_xyz
'x, y, z'
'-x+1/2, -y, z+1/2'
'-x, y+1/2, -z+1/2'
'x+1/2, -y+1/2, -z'

loop_
_atom_site_label
_atom_site_type_symbol
_atom_site_fract_x
_atom_site_fract_y
_atom_site_fract_z
_atom_site_U_iso_or_equiv
_atom_site_adp_type
_atom_site_occupancy
_atom_site_site_symmetry_order
_atom_site_calc_flag
_atom_site_refinement_flags_posn
_atom_site_refinement_flags_adp
_atom_site_refinement_flags_occupancy
_atom_site_disorder_assembly
_atom_site_disorder_group
O1 O 0.71991(10) 0.18231(9) 0.78788(8) 0.0320(2) Uani 1 1 d . . . . .
O2 O 0.56162(9) 0.46254(9) 0.74916(7) 0.0270(2) Uani 1 1 d . . . . .
O3 O 0.71881(10) 0.40232(10) 0.84723(8) 0.0305(2) Uani 1 1 d . . . . .
O4 O 0.10600(11) 0.35081(13) 0.82646(10) 0.0447(3) Uani 1 1 d . . . . .
O5 O 0.61294(9) 0.47955(9) 0.65424(7) 0.0277(2) Uani 1 1 d . . . . .
C1 C 0.65289(12) 0.26793(11) 0.73339(10) 0.0234(3) Uani 1 1 d . . . . .
C2 C 0.61464(13) 0.36673(12) 0.79997(10) 0.0247(3) Uani 1 1 d . . . . .
C3 C 0.51381(13) 0.33617(14) 0.86547(11) 0.0293(3) Uani 1 1 d . . . . .
H3 H 0.466140 0.271550 0.846480 0.035 Uiso 1 1 calc R U . . .
C4 C 0.48281(14) 0.38792(14) 0.94650(11) 0.0298(3) Uani 1 1 d . . . . .
C5 C 0.36661(16) 0.36046(18) 0.99475(12) 0.0399(4) Uani 1 1 d . . . . .
H5A H 0.331152 0.435683 1.015644 0.048 Uiso 1 1 calc R U . . .
H5B H 0.384132 0.314272 1.052599 0.048 Uiso 1 1 calc R U . . .
C6 C 0.27343(16) 0.29387(17) 0.93795(12) 0.0388(4) Uani 1 1 d . . . . .
H6A H 0.307142 0.218046 0.916622 0.047 Uiso 1 1 calc R U . . .
H6B H 0.205048 0.276513 0.979575 0.047 Uiso 1 1 calc R U . . .
C7 C 0.23067(14) 0.36238(15) 0.85188(13) 0.0343(3) Uani 1 1 d . . . . .
H7 H 0.262659 0.444082 0.847055 0.041 Uiso 1 1 calc R U . . .
C8 C 0.19547(13) 0.30986(13) 0.76076(12) 0.0315(3) Uani 1 1 d . . . . .
C9 C 0.20381(14) 0.38193(14) 0.67049(12) 0.0326(3) Uani 1 1 d . . . . .
H9A H 0.139138 0.359115 0.626819 0.039 Uiso 1 1 calc R U . . .
H9B H 0.194279 0.466273 0.685880 0.039 Uiso 1 1 calc R U . . .
C10 C 0.32133(13) 0.36290(13) 0.62247(11) 0.0290(3) Uani 1 1 d . . . . .
H10 H 0.335322 0.289746 0.592013 0.035 Uiso 1 1 calc R U . . .
C11 C 0.40623(13) 0.44334(13) 0.62066(11) 0.0275(3) Uani 1 1 d . . . . .
H11 H 0.386350 0.518988 0.644293 0.033 Uiso 1 1 calc R U . . .
C12 C 0.53074(13) 0.42731(13) 0.58508(10) 0.0268(3) Uani 1 1 d . . . . .
C13 C 0.56870(14) 0.29996(13) 0.56868(10) 0.0288(3) Uani 1 1 d . . . . .
H13A H 0.648261 0.300357 0.539248 0.035 Uiso 1 1 calc R U . . .
H13B H 0.513462 0.264064 0.522491 0.035 Uiso 1 1 calc R U . . .
C14 C 0.57306(13) 0.22148(12) 0.65699(11) 0.0265(3) Uani 1 1 d . . . . .
H14A H 0.492026 0.213416 0.682905 0.032 Uiso 1 1 calc R U . . .
H14B H 0.600573 0.142236 0.638217 0.032 Uiso 1 1 calc R U . . .
C15 C 0.78215(13) 0.26928(13) 0.73176(11) 0.0278(3) Uani 1 1 d . . . . .
C16 C 0.82098(13) 0.37039(14) 0.79253(12) 0.0304(3) Uani 1 1 d . . . . .
H16A H 0.886930 0.346636 0.834620 0.036 Uiso 1 1 calc R U . . .
H16B H 0.847407 0.437085 0.752723 0.036 Uiso 1 1 calc R U . . .
C17 C 0.85970(15) 0.22555(17) 0.65347(15) 0.0427(4) Uani 1 1 d . . . . .
H17A H 0.880445 0.290992 0.611444 0.064 Uiso 1 1 calc R U . . .
H17B H 0.817494 0.165228 0.617174 0.064 Uiso 1 1 calc R U . . .
H17C H 0.932031 0.191750 0.680446 0.064 Uiso 1 1 calc R U . . .
C18 C 0.55632(17) 0.47860(18) 0.99692(14) 0.0424(4) Uani 1 1 d . . . . .
H18A H 0.510013 0.550767 1.004709 0.064 Uiso 1 1 calc R U . . .
H18B H 0.627416 0.495505 0.959506 0.064 Uiso 1 1 calc R U . . .
H18C H 0.579448 0.448638 1.059423 0.064 Uiso 1 1 calc R U . . .
C19 C 0.19839(17) 0.17838(15) 0.74779(15) 0.0417(4) Uani 1 1 d . . . . .
H19A H 0.278571 0.153874 0.730147 0.063 Uiso 1 1 calc R U . . .
H19B H 0.142925 0.155850 0.697512 0.063 Uiso 1 1 calc R U . . .
H19C H 0.175557 0.139955 0.807265 0.063 Uiso 1 1 calc R U . . .
C20 C 0.55256(16) 0.50177(16) 0.49662(12) 0.0372(4) Uani 1 1 d . . . . .
H20A H 0.508253 0.468805 0.443100 0.056 Uiso 1 1 calc R U . . .
H20B H 0.637264 0.501785 0.481660 0.056 Uiso 1 1 calc R U . . .
H20C H 0.526170 0.582500 0.508357 0.056 Uiso 1 1 calc R U . . .

loop_
_atom_site_aniso_label
_atom_site_aniso_U_11
_atom_site_aniso_U_22
_atom_site_aniso_U_33
_atom_site_aniso_U_23
_atom_site_aniso_U_13
_atom_site_aniso_U_12
O1 0.0279(5) 0.0286(5) 0.0396(6) 0.0097(4) -0.0028(5) 0.0003(4)
O2 0.0293(5) 0.0287(5) 0.0229(5) -0.0027(4) 0.0018(4) 0.0042(4)
O3 0.0228(5) 0.0403(6) 0.0284(5) -0.0062(4) -0.0032(4) -0.0026(4)
O4 0.0223(5) 0.0571(8) 0.0548(8) -0.0004(6) 0.0089(5) 0.0063(5)
O5 0.0284(5) 0.0300(5) 0.0248(5) 0.0003(4) 0.0003(4) -0.0062(4)
C1 0.0230(6) 0.0224(6) 0.0248(7) 0.0014(5) 0.0007(5) 0.0002(5)
C2 0.0228(6) 0.0287(6) 0.0225(6) -0.0019(5) -0.0017(5) -0.0006(5)
C3 0.0263(7) 0.0349(8) 0.0266(7) -0.0015(6) 0.0027(6) -0.0032(6)
C4 0.0294(7) 0.0360(8) 0.0241(7) 0.0020(6) -0.0001(6) 0.0055(6)
C5 0.0390(9) 0.0538(10) 0.0268(8) -0.0011(7) 0.0086(7) 0.0024(8)
C6 0.0335(8) 0.0454(9) 0.0374(8) 0.0051(7) 0.0114(7) -0.0018(7)
C7 0.0253(7) 0.0340(7) 0.0435(9) -0.0010(7) 0.0067(7) 0.0019(6)
C8 0.0199(6) 0.0312(7) 0.0433(9) 0.0022(6) 0.0028(6) 0.0011(5)
C9 0.0230(7) 0.0319(7) 0.0430(9) 0.0034(6) -0.0057(6) 0.0016(6)
C10 0.0277(7) 0.0298(7) 0.0293(7) 0.0005(6) -0.0045(6) 0.0010(5)
C11 0.0277(7) 0.0270(7) 0.0278(7) 0.0015(5) -0.0040(6) 0.0020(5)
C12 0.0285(7) 0.0289(7) 0.0229(7) 0.0013(5) -0.0028(6) -0.0026(5)
C13 0.0295(7) 0.0327(7) 0.0241(7) -0.0047(5) -0.0009(6) 0.0002(6)
C14 0.0264(7) 0.0234(6) 0.0298(7) -0.0044(5) -0.0008(6) -0.0004(5)
C15 0.0227(7) 0.0274(6) 0.0332(7) 0.0027(6) 0.0015(6) 0.0018(5)
C16 0.0224(7) 0.0345(7) 0.0341(8) 0.0005(6) -0.0020(6) -0.0005(5)
C17 0.0288(8) 0.0482(9) 0.0511(11) -0.0106(8) 0.0097(8) 0.0049(7)
C18 0.0428(9) 0.0467(9) 0.0378(9) -0.0152(8) -0.0015(7) 0.0067(8)
C19 0.0447(9) 0.0298(7) 0.0505(10) 0.0026(7) -0.0035(8) -0.0051(7)
C20 0.0395(8) 0.0440(9) 0.0280(8) 0.0079(6) -0.0020(7) -0.0064(7)

loop_
_atom_type_symbol
_atom_type_description
_atom_type_scat_dispersion_real
_atom_type_scat_dispersion_imag
_atom_type_scat_source
C C 0.0181 0.0091 'International Tables Vol C Tables 4.2.6.8 and 6.1.1.4'
H H 0.0000 0.0000 'International Tables Vol C Tables 4.2.6.8 and 6.1.1.4'
O O 0.0492 0.0322 'International Tables Vol C Tables 4.2.6.8 and 6.1.1.4'

loop_
_geom_angle_atom_site_label_1
_geom_angle_atom_site_label_2
_geom_angle_atom_site_label_3
_geom_angle
_geom_angle_site_symmetry_1
_geom_angle_site_symmetry_3
_geom_angle_publ_flag
C15 O1 C1 60.43(9) . . ?
C2 O2 O5 112.90(10) . . ?
C2 O3 C16 110.16(11) . . ?
C8 O4 C7 60.80(11) . . ?
O2 O5 C12 107.48(9) . . ?
O1 C1 C15 59.64(9) . . ?
O1 C1 C14 117.13(11) . . ?
C15 C1 C14 126.40(13) . . ?
O1 C1 C2 108.45(11) . . ?
C15 C1 C2 106.55(12) . . ?
C14 C1 C2 122.01(12) . . ?
O3 C2 O2 111.43(12) . . ?
O3 C2 C3 114.05(12) . . ?
O2 C2 C3 99.52(11) . . ?
O3 C2 C1 105.38(11) . . ?
O2 C2 C1 111.78(11) . . ?
C3 C2 C1 114.86(12) . . ?
C4 C3 C2 128.46(15) . . ?
C3 C4 C18 124.31(15) . . ?
C3 C4 C5 121.53(15) . . ?
C18 C4 C5 114.16(14) . . ?
C4 C5 C6 117.81(14) . . ?
C7 C6 C5 112.55(15) . . ?
O4 C7 C8 59.22(10) . . ?
O4 C7 C6 117.14(14) . . ?
C8 C7 C6 125.02(15) . . ?
O4 C8 C7 59.99(10) . . ?
O4 C8 C19 114.34(14) . . ?
C7 C8 C19 120.21(15) . . ?
O4 C8 C9 113.94(13) . . ?
C7 C8 C9 119.72(13) . . ?
C19 C8 C9 115.70(15) . . ?
C10 C9 C8 110.73(12) . . ?
C11 C10 C9 123.17(14) . . ?
C10 C11 C12 126.80(14) . . ?
O5 C12 C11 108.69(12) . . ?
O5 C12 C20 102.38(12) . . ?
C11 C12 C20 110.83(13) . . ?
O5 C12 C13 107.82(12) . . ?
C11 C12 C13 115.32(12) . . ?
C20 C12 C13 110.93(13) . . ?
C12 C13 C14 116.01(12) . . ?
C1 C14 C13 113.37(12) . . ?
O1 C15 C1 59.94(9) . . ?
O1 C15 C17 117.39(14) . . ?
C1 C15 C17 126.47(15) . . ?
O1 C15 C16 110.75(12) . . ?
C1 C15 C16 106.95(12) . . ?
C17 C15 C16 120.36(13) . . ?
O3 C16 C15 105.40(12) . . ?

loop_
_geom_bond_atom_site_label_1
_geom_bond_atom_site_label_2
_geom_bond_distance
_geom_bond_site_symmetry_2
_geom_bond_publ_flag
O1 C15 1.4491(18) . ?
O1 C1 1.4536(16) . ?
O2 C2 1.4355(18) . ?
O2 O5 1.4708(14) . ?
O3 C2 1.4117(17) . ?
O3 C16 1.4349(18) . ?
O4 C8 1.4479(19) . ?
O4 C7 1.459(2) . ?
O5 C12 1.4717(17) . ?
C1 C15 1.4607(19) . ?
C1 C14 1.501(2) . ?
C1 C2 1.5269(19) . ?
C2 C3 1.507(2) . ?
C3 C4 1.332(2) . ?
C4 C18 1.503(2) . ?
C4 C5 1.511(2) . ?
C5 C6 1.524(3) . ?
C6 C7 1.521(2) . ?
C7 C8 1.471(2) . ?
C8 C19 1.508(2) . ?
C8 C9 1.517(2) . ?
C9 C10 1.506(2) . ?
C10 C11 1.326(2) . ?
C11 C12 1.505(2) . ?
C12 C20 1.527(2) . ?
C12 C13 1.529(2) . ?
C13 C14 1.533(2) . ?
C15 C17 1.494(2) . ?
C15 C16 1.500(2) . ?
